data_7116514
loop_
_publ_author_name
'Steven J. Mansfield'
'Craig D. Campbell'
'Michael W. Jones'
'Edward A. Anderson'

_publ_section_title
;
 A robust and modular synthesis of ynamides
;
_journal_name_full Chem.Commun.
_journal_page_first 3316
_journal_paper_doi 10.1039/C4cc07876D
_journal_volume 51
_journal_year 2015
_chemical_absolute_configuration unk
_chemical_formula_moiety 'C5 H5 Cl2 N O2'
_chemical_formula_sum 'C5 H5 Cl2 N O2'
_chemical_formula_weight 182.01
_chemical_melting_point ?
_chemical_name_systematic 010mwj14
_space_group_IT_number 33
_symmetry_cell_setting orthorhombic
_symmetry_space_group_name_Hall 'P -2n 2a'
_symmetry_space_group_name_H-M 'P 21 c n'
_atom_sites_solution_hydrogens difmap
_atom_sites_solution_primary other
_audit_creation_date 2014-08-02
_audit_creation_method CRYSTALS_ver_14.43
_cell_angle_alpha 90
_cell_angle_beta 90
_cell_angle_gamma 90
_cell_formula_units_Z 4
_cell_length_a 5.8679(2)
_cell_length_b 10.4250(3)
_cell_length_c 11.8622(3)
_cell_measurement_reflns_used 1003
_cell_measurement_temperature 150
_cell_measurement_theta_max 27
_cell_measurement_theta_min 5
_cell_volume 725.64(4)
_computing_cell_refinement 'DENZO/SCALEPACK (Otwinowski & Minor, 1997)'
_computing_data_collection 'COLLECT (Nonius, 2001).'
_computing_data_reduction 'DENZO/SCALEPACK (Otwinowski & Minor, 1997)'
_computing_molecular_graphics 'CAMERON (Watkin et al., 1996)'
_computing_publication_material 'CRYSTALS (Betteridge et al., 2003)'
_computing_structure_refinement 'CRYSTALS (Betteridge et al., 2003)'
_computing_structure_solution 'Superflip (Palatinus & Chapuis, 2007)'
_diffrn_ambient_pressure 102
_diffrn_ambient_temperature 150
_diffrn_measured_fraction_theta_full 0.990
_diffrn_measured_fraction_theta_max 0.990
_diffrn_measurement_device Area
_diffrn_measurement_device_type 'Nonius KappaCCD'
_diffrn_measurement_method \w
_diffrn_radiation_monochromator graphite
_diffrn_radiation_type 'Mo K\a'
_diffrn_radiation_wavelength 0.71073
_diffrn_reflns_av_R_equivalents 0.018
_diffrn_reflns_limit_h_max 7
_diffrn_reflns_limit_h_min -7
_diffrn_reflns_limit_k_max 13
_diffrn_reflns_limit_k_min -13
_diffrn_reflns_limit_l_max 15
_diffrn_reflns_limit_l_min -15
_diffrn_reflns_number 9210
_diffrn_reflns_theta_full 27.465
_diffrn_reflns_theta_max 27.465
_diffrn_reflns_theta_min 5.207
_diffrn_standards_number 0
_exptl_absorpt_coefficient_mu 0.828
_exptl_absorpt_correction_T_max 0.94
_exptl_absorpt_correction_T_min 0.91
_exptl_absorpt_correction_type multi-scan
_exptl_absorpt_process_details 'DENZO/SCALEPACK (Otwinowski & Minor, 1997)'
_exptl_crystal_colour colourless
_exptl_crystal_density_diffrn 1.666
_exptl_crystal_density_method 'not measured'
_exptl_crystal_description block
_exptl_crystal_F_000 368
_exptl_crystal_size_max 0.160
_exptl_crystal_size_mid 0.160
_exptl_crystal_size_min 0.080
_refine_diff_density_max 0.30
_refine_diff_density_min -0.33
_refine_ls_extinction_method None
_refine_ls_goodness_of_fit_ref 0.9883
_refine_ls_hydrogen_treatment noref
_refine_ls_matrix_type full
_refine_ls_number_parameters 128
_refine_ls_number_reflns 909
_refine_ls_number_restraints 57
_refine_ls_R_factor_all 0.0363
_refine_ls_R_factor_gt 0.0305
_refine_ls_shift/su_max 0.0055448
_refine_ls_shift/su_mean 0.0004432
_refine_ls_structure_factor_coef Fsqd
_refine_ls_weighting_details
;
 Method, part 1, Chebychev polynomial, (Watkin, 1994, Prince, 1982) 
 [weight] = 1.0/[A~0~*T~0~(x)+A~1~*T~1~(x) ... +A~n-1~]*T~n-1~(x)] 
 where A~i~ are the Chebychev coefficients listed below and x= Fcalc/Fmax 
 Method = Robust Weighting (Prince, 1982) 
 W = [weight] * [1-(deltaF/6*sigmaF)^2^]^2^ 
 A~i~ are: 
 5.22 6.36 1.86 
;
_refine_ls_weighting_scheme calc
_refine_ls_wR_factor_all 0.0622
_refine_ls_wR_factor_gt 0.0563
_refine_ls_wR_factor_ref 0.0622
_reflns_limit_h_max 7
_reflns_limit_h_min 0
_reflns_limit_k_max 13
_reflns_limit_k_min 0
_reflns_limit_l_max 15
_reflns_limit_l_min 0
_reflns_number_gt 814
_reflns_number_total 909
_reflns_threshold_expression I>2.0\s(I)
_oxford_diffrn_Wilson_B_factor 2.51
_oxford_diffrn_Wilson_scale 3.78
_oxford_refine_ls_r_factor_ref 0.0363
_oxford_refine_ls_scale 0.4992(9)
_oxford_reflns_number_all 909
_oxford_reflns_threshold_expression_ref I>-3.0\s(I)
_oxford_structure_analysis_title '010mwj14 At 10:15 on 31/ 7'
_cod_data_source_file c4cc07876d2.cif
_cod_data_source_block 2t
_cod_depositor_comments
;
The following automatic conversions were performed:

'_chemical_melting_point' value 'not measured' was changed to '?' -
the value is undefined or not given.

'_atom_sites_solution_primary'
value 'Other' changed to 'other' according to the built-in table from
CIF Core dictionary named 'cif_core.dic' version 2.4.1 from
2010-06-29.

Automatic conversion script
Id: cif_fix_values 2827 2014-09-09 07:05:25Z andrius 
;
_cod_original_sg_symbol_Hall 'P -2n 2a '
_cod_original_sg_symbol_H-M 'P 21 c n '
_cod_database_code 7116514

loop_
_symmetry_equiv_pos_as_xyz
x,y,z
x+1/2,y+1/2,-z+1/2
x+1/2,-y,-z
x,-y+1/2,z+1/2

loop_
_atom_site_label
_atom_site_type_symbol
_atom_site_fract_x
_atom_site_fract_y
_atom_site_fract_z
_atom_site_U_iso_or_equiv
_atom_site_occupancy
_atom_site_adp_type
_atom_site_refinement_flags_posn
_atom_site_refinement_flags_adp
_atom_site_refinement_flags_occupancy
_atom_site_disorder_group
Cl1 Cl 0.4411(4) 0.98413(8) 0.40203(8) 0.0330 1.0000 Uani D . . .
C2 C 0.2658(6) 0.8466(3) 0.3960(3) 0.0226 0.724(7) Uani D U P 3
C4 C 0.4049(7) 0.6243(3) 0.4088(2) 0.0206 1.0000 Uani D . . .
O5 O 0.4984(6) 0.5507(2) 0.4898(2) 0.0243 1.0000 Uani . . . .
C6 C 0.4662(9) 0.6126(4) 0.5983(3) 0.0307 1.0000 Uani . U . .
O8 O 0.3994(7) 0.5944(2) 0.31087(18) 0.0288 1.0000 Uani . . . .
C9 C 0.0782(9) 0.8558(4) 0.3357(4) 0.0233 0.724(7) Uani D U P 3
Cl10 Cl -0.1101(3) 0.72977(8) 0.32849(8) 0.0308 1.0000 Uani D . . .
C22 C 0.1901(17) 0.9216(9) 0.3572(11) 0.0250 0.276(7) Uani D U P 4
C21 C 0.1512(12) 0.8017(5) 0.3841(7) 0.0180 0.276(7) Uani D U P 4
C70 C 0.276(2) 0.7176(12) 0.5736(7) 0.0276 0.276(7) Uani D U P 4
C71 C 0.4186(11) 0.7491(4) 0.5751(4) 0.0289 0.724(7) Uani D U P 3
N30 N 0.2906(10) 0.7226(6) 0.4498(5) 0.0149 0.276(7) Uani D U P 4
N31 N 0.3386(7) 0.7394(3) 0.4583(2) 0.0199 0.724(7) Uani D U P 3
H91 H 0.0455 0.9297 0.2965 0.0275 0.724(7) Uiso . . P 3
H221 H 0.0840 0.9636 0.3172 0.0351 0.276(7) Uiso . . P 4
H701 H 0.3259 0.7969 0.6090 0.0362 0.276(7) Uiso . . P 4
H702 H 0.1352 0.6889 0.5980 0.0358 0.276(7) Uiso . . P 4
H711 H 0.5597 0.8013 0.5791 0.0325 0.724(7) Uiso . . P 3
H712 H 0.3059 0.7874 0.6252 0.0325 0.724(7) Uiso . . P 3
H61 H 0.6031 0.6012 0.6435 0.0365 1.0000 Uiso . . . .
H62 H 0.3393 0.5725 0.6399 0.0365 1.0000 Uiso . . . .

loop_
_atom_site_aniso_label
_atom_site_aniso_U_11
_atom_site_aniso_U_22
_atom_site_aniso_U_33
_atom_site_aniso_U_23
_atom_site_aniso_U_13
_atom_site_aniso_U_12
Cl1 0.0382(5) 0.0268(4) 0.0340(4) 0.0029(4) -0.0051(4) -0.0086(5)
C2 0.026(3) 0.022(3) 0.020(2) -0.002(2) 0.006(2) -0.003(2)
C4 0.0177(17) 0.0228(14) 0.0214(14) 0.0020(12) 0.0020(16) -0.0011(15)
O5 0.0270(14) 0.0223(11) 0.0238(12) 0.0027(10) 0.0017(11) 0.0059(11)
C6 0.037(2) 0.0361(18) 0.0194(15) 0.0011(15) -0.0043(16) 0.009(2)
O8 0.0313(14) 0.0340(12) 0.0213(11) -0.0063(10) 0.0038(14) -0.0013(15)
C9 0.028(3) 0.020(2) 0.022(2) 0.004(2) 0.004(2) 0.003(2)
Cl10 0.0261(4) 0.0291(4) 0.0371(4) 0.0009(4) -0.0008(4) -0.0035(5)
C22 0.023(6) 0.030(6) 0.022(6) 0.003(5) -0.008(5) 0.010(5)
C21 0.021(6) 0.015(5) 0.018(5) -0.002(4) 0.001(5) 0.002(5)
C70 0.040(6) 0.034(6) 0.008(4) -0.003(5) -0.005(6) 0.007(5)
C71 0.045(4) 0.026(2) 0.0154(19) -0.0027(17) -0.003(3) 0.005(3)
N30 0.017(5) 0.014(5) 0.013(5) 0.003(4) -0.001(4) 0.003(4)
N31 0.024(3) 0.021(2) 0.015(2) 0.0009(18) -0.0022(17) 0.0028(19)

loop_
_atom_type_symbol
_atom_type_scat_dispersion_real
_atom_type_scat_dispersion_imag
_atom_type_scat_Cromer_Mann_a1
_atom_type_scat_Cromer_Mann_b1
_atom_type_scat_Cromer_Mann_a2
_atom_type_scat_Cromer_Mann_b2
_atom_type_scat_Cromer_Mann_a3
_atom_type_scat_Cromer_Mann_b3
_atom_type_scat_Cromer_Mann_a4
_atom_type_scat_Cromer_Mann_b4
_atom_type_scat_Cromer_Mann_c
_atom_type_scat_source
C 0.0033 0.0016 2.3100 20.8439 1.0200 10.2075 1.5886 0.5687 0.8650 51.6512 0.2156 'International Tables Vol C 4.2.6.8 and 6.1.1.4'
H 0.0000 0.0000 0.4930 10.5109 0.3229 26.1257 0.1402 3.1424 0.0408 57.7998 0.0030 'International Tables Vol C 4.2.6.8 and 6.1.1.4'
N 0.0061 0.0033 12.2126 0.0057 3.1322 9.8933 2.0125 28.9975 1.1663 0.5826 -11.5290 'International Tables Vol C 4.2.6.8 and 6.1.1.4'
Cl 0.1484 0.1585 11.4604 0.0104 7.1964 1.1662 6.2556 18.5194 1.6455 47.7784 -9.5574 'International Tables Vol C 4.2.6.8 and 6.1.1.4'
O 0.0106 0.0060 3.0485 13.2771 2.2868 5.7011 1.5463 0.3239 0.8670 32.9089 0.2508 'International Tables Vol C 4.2.6.8 and 6.1.1.4'

loop_
_geom_angle_atom_site_label_1
_geom_angle_atom_site_label_2
_geom_angle_atom_site_label_3
_geom_angle
_geom_angle_publ_flag
Cl1 C2 C9 116.72(8) yes
Cl1 C2 N31 116.58(8) yes
C9 C2 N31 126.68(8) yes
O5 C4 O8 123.6(3) yes
O5 C4 N31 107.7(2) yes
O8 C4 N31 128.6(2) yes
C4 O5 C6 109.0(3) yes
O5 C6 C71 106.7(3) yes
O5 C6 H61 109.1 no
C71 C6 H61 112.1 no
O5 C6 H62 110.7 no
C71 C6 H62 111.0 no
H61 C6 H62 107.2 no
C2 C9 Cl10 120.6(2) yes
C2 C9 H91 120.7 no
Cl10 C9 H91 118.8 no
Cl1 C22 C21 116.2(4) yes
Cl1 C22 H221 125.5 no
C21 C22 H221 118.3 no
Cl10 C21 C22 116.69(8) yes
Cl10 C21 N30 116.70(8) yes
C22 C21 N30 126.61(8) yes
C6 C70 N30 99.5(4) yes
C6 C70 H701 107.0 no
N30 C70 H701 112.5 no
C6 C70 H702 110.3 no
N30 C70 H702 112.1 no
H701 C70 H702 114.3 no
C6 C71 N31 99.8(3) yes
C6 C71 H711 111.2 no
N31 C71 H711 110.5 no
C6 C71 H712 114.2 no
N31 C71 H712 112.8 no
H711 C71 H712 108.2 no
C70 N30 C21 122.82(10) yes
C70 N30 C4 111.80(10) yes
C21 N30 C4 123.36(10) yes
C71 N31 C2 122.60(9) yes
C71 N31 C4 111.66(9) yes
C2 N31 C4 123.25(9) yes

loop_
_geom_bond_atom_site_label_1
_geom_bond_atom_site_label_2
_geom_bond_distance
_geom_bond_publ_flag
Cl1 C2 1.766(3) yes
C2 C9 1.317(5) yes
C2 N31 1.406(4) yes
C4 O5 1.347(4) yes
C4 O8 1.203(4) yes
C4 N31 1.391(4) yes
O5 C6 1.452(4) yes
C6 C71 1.475(5) yes
C6 H61 0.973 no
C6 H62 0.987 no
C9 Cl10 1.719(4) yes
C9 H91 0.920 no
C22 C21 1.310(8) yes
C22 H221 0.897 no
C21 N30 1.399(7) yes
C70 N30 1.472(8) yes
C70 H701 0.973 no
C70 H702 0.923 no
C71 N31 1.466(5) yes
C71 H711 0.992 no
C71 H712 0.975 no

loop_
_geom_hbond_atom_site_label_D
_geom_hbond_atom_site_label_H
_geom_hbond_atom_site_label_A
_geom_hbond_site_symmetry_A
_geom_hbond_angle_DHA
_geom_hbond_distance_DH
_geom_hbond_distance_HA
_geom_hbond_distance_DA
_geom_hbond_publ_flag
C9 H91 O8 2_455 168.9(3) 0.920 2.303 3.211(9) yes
C22 H91 O8 2_455 134.1(5) 1.116 2.303 3.183(9) yes
C9 H221 O8 2_455 133.7(3) 1.145 2.312 3.211(9) yes
C22 H221 O8 2_455 164.0(7) 0.897 2.312 3.183(9) yes
C70 H712 O8 4_565 159.6(6) 0.967 2.583 3.505(9) yes
C71 H712 O8 4_565 124.9(3) 0.975 2.583 3.240(9) yes
